data_2240878
loop_
_publ_author_name
'Tats\?iz, Ramazan'
'Kasumov, Veli T.'
'Tunc, Tuncay'
'H\"okelek, Tuncer'

_publ_section_title
;
 Crystal structure of
 4-({5-[(<i>E</i>)-(3,5-difluorophenyl)diazenyl]-2-hydroxybenzylidene}amino)-2,2,6,6-tetramethylpiperidin-1-oxyl
;
_journal_coeditor_code XU5856
_journal_issue 7
_journal_name_full 'Acta Crystallographica Section E'
_journal_page_first 864
_journal_page_last 866
_journal_paper_doi 10.1107/S2056989015012049
_journal_volume 71
_journal_year 2015
_chemical_formula_iupac 'C22 H25 F2 N4 O2'
_chemical_formula_moiety 'C22 H25 F2 N4 O2'
_chemical_formula_sum 'C22 H25 F2 N4 O2'
_chemical_formula_weight 415.46
_chemical_name_systematic
4-({5-[(<i>E</i>)-(3,5-Difluorophenyl)diazenyl]-2-hydroxybenzylidene}amino)-2,2,6,6-tetramethylpiperidin-1-oxyl
_space_group_IT_number 14
_symmetry_cell_setting monoclinic
_symmetry_space_group_name_Hall '-P 2ybc'
_symmetry_space_group_name_H-M 'P 1 21/c 1'
_atom_sites_solution_hydrogens geom
_atom_sites_solution_primary direct
_atom_sites_solution_secondary difmap
_audit_creation_method SHELXL-97
_cell_angle_alpha 90.00
_cell_angle_beta 100.639(3)
_cell_angle_gamma 90.00
_cell_formula_units_Z 8
_cell_length_a 13.5115(3)
_cell_length_b 23.1062(5)
_cell_length_c 13.8677(3)
_cell_measurement_reflns_used 9961
_cell_measurement_temperature 296(2)
_cell_measurement_theta_max 25.46
_cell_measurement_theta_min 2.99
_cell_volume 4255.06(17)
_computing_cell_refinement
;
<i>SAINT</i> (Bruker, 2012)
;
_computing_data_collection
;
<i>APEX2</i> (Bruker, 2012)
;
_computing_data_reduction
;
<i>SAINT</i> (Bruker, 2012)
;
_computing_molecular_graphics
;
<i>ORTEP-3 for Windows</i> (Farrugia, 2012)
;
_computing_publication_material
;
WinGX (Farrugia, 2012) and <i>PLATON</i> (Spek, 2009)
;
_computing_structure_refinement
;
<i>SHELXL97</i> (Sheldrick, 2008)
;
_computing_structure_solution
;
<i>SHELXS97</i> (Sheldrick, 2008)
;
_diffrn_ambient_temperature 296(2)
_diffrn_measured_fraction_theta_full 0.996
_diffrn_measured_fraction_theta_max 0.996
_diffrn_measurement_device_type 'Bruker SMART BREEZE CCD'
_diffrn_measurement_method '\f and \w scans'
_diffrn_radiation_monochromator graphite
_diffrn_radiation_source 'fine-focus sealed tube'
_diffrn_radiation_type MoK\a
_diffrn_radiation_wavelength 0.71073
_diffrn_reflns_av_R_equivalents 0.1005
_diffrn_reflns_av_sigmaI/netI 0.0766
_diffrn_reflns_limit_h_max 15
_diffrn_reflns_limit_h_min -18
_diffrn_reflns_limit_k_max 30
_diffrn_reflns_limit_k_min -30
_diffrn_reflns_limit_l_max 18
_diffrn_reflns_limit_l_min -18
_diffrn_reflns_number 73169
_diffrn_reflns_theta_full 28.37
_diffrn_reflns_theta_max 28.37
_diffrn_reflns_theta_min 2.99
_exptl_absorpt_coefficient_mu 0.097
_exptl_absorpt_correction_T_max 0.7457
_exptl_absorpt_correction_T_min 0.5498
_exptl_absorpt_correction_type multi-scan
_exptl_absorpt_process_details
;
(<i>SADABS</i>; Bruker, 2012)
;
_exptl_crystal_colour orange
_exptl_crystal_density_diffrn 1.297
_exptl_crystal_density_method 'not measured'
_exptl_crystal_description block
_exptl_crystal_F_000 1752
_exptl_crystal_size_max 0.15
_exptl_crystal_size_mid 0.12
_exptl_crystal_size_min 0.07
_refine_diff_density_max 0.238
_refine_diff_density_min -0.256
_refine_ls_extinction_method none
_refine_ls_goodness_of_fit_ref 1.078
_refine_ls_hydrogen_treatment mixed
_refine_ls_matrix_type full
_refine_ls_number_parameters 565
_refine_ls_number_reflns 10597
_refine_ls_number_restraints 0
_refine_ls_restrained_S_all 1.078
_refine_ls_R_factor_all 0.1737
_refine_ls_R_factor_gt 0.0733
_refine_ls_shift/su_max 0.000
_refine_ls_shift/su_mean 0.000
_refine_ls_structure_factor_coef Fsqd
_refine_ls_weighting_details 'calc w=1/[\s^2^(Fo^2^)+(0.0380P)^2^+2.7618P] where P=(Fo^2^+2Fc^2^)/3'
_refine_ls_weighting_scheme calc
_refine_ls_wR_factor_gt 0.1247
_refine_ls_wR_factor_ref 0.1631
_reflns_number_gt 5159
_reflns_number_total 10597
_reflns_threshold_expression I>2\s(I)
_cod_data_source_file xu5856sup1.cf
_cod_data_source_block I
_cod_original_sg_symbol_H-M 'P 21/c'
_cod_database_code 2240878
_cod_database_fobs_code 2240878

loop_
_symmetry_equiv_pos_as_xyz
'x, y, z'
'-x, y+1/2, -z+1/2'
'-x, -y, -z'
'x, -y-1/2, z-1/2'

loop_
_atom_site_type_symbol
_atom_site_label
_atom_site_fract_x
_atom_site_fract_y
_atom_site_fract_z
_atom_site_U_iso_or_equiv
_atom_site_adp_type
_atom_site_calc_flag
_atom_site_refinement_flags
_atom_site_occupancy
_atom_site_symmetry_multiplicity
O O1 1.15807(13) 0.31895(8) 0.67257(16) 0.0571(6) Uani d . 1 1
H H1 1.182(3) 0.277(2) 0.689(3) 0.147(17) Uiso d . 1 1
O O2 1.33270(17) -0.00335(9) 0.6821(2) 0.1014(10) Uani d . 1 1
O O3 0.35009(14) 0.31846(10) 0.84490(19) 0.0700(7) Uani d . 1 1
H H3 0.330(3) 0.3547(17) 0.837(3) 0.110(15) Uiso d . 1 1
O O4 0.10773(14) 0.61906(8) 0.74731(15) 0.0621(6) Uani d . 1 1
N N1 0.69757(16) 0.36539(9) 0.60396(16) 0.0447(5) Uani d . 1 1
N N2 0.74088(15) 0.31783(9) 0.61875(16) 0.0436(5) Uani d . 1 1
N N3 1.14968(15) 0.20870(8) 0.70174(16) 0.0395(5) Uani d . 1 1
N N4 1.28781(16) 0.04498(9) 0.6852(2) 0.0555(7) Uani d . 1 1
N N5 0.81042(17) 0.26830(10) 0.88903(17) 0.0496(6) Uani d . 1 1
N N6 0.76620(16) 0.31481(9) 0.87086(16) 0.0458(6) Uani d . 1 1
N N7 0.36191(15) 0.43076(9) 0.81433(16) 0.0440(5) Uani d . 1 1
N N8 0.16577(15) 0.57475(9) 0.76354(16) 0.0413(5) Uani d . 1 1
F F1 0.38227(15) 0.26409(9) 0.5857(2) 0.1154(9) Uani d . 1 1
F F2 0.38710(13) 0.46381(8) 0.54690(17) 0.0887(6) Uani d . 1 1
F F3 1.12098(14) 0.37687(9) 0.91031(17) 0.0940(7) Uani d . 1 1
F F4 1.12618(13) 0.17533(8) 0.93352(14) 0.0785(6) Uani d . 1 1
C C1 0.58988(18) 0.36132(11) 0.59137(19) 0.0406(6) Uani d . 1 1
C C2 0.53935(19) 0.41297(12) 0.5745(2) 0.0476(7) Uani d . 1 1
H H2 0.5743 0.4474 0.5714 0.057 Uiso calc R 1 1
C C3 0.4371(2) 0.41268(13) 0.5624(2) 0.0542(8) Uani d . 1 1
C C4 0.3814(2) 0.36392(14) 0.5667(2) 0.0593(8) Uani d . 1 1
H H4 0.3115 0.3649 0.5589 0.071 Uiso calc R 1 1
C C5 0.4345(2) 0.31360(14) 0.5831(3) 0.0634(9) Uani d . 1 1
C C6 0.5379(2) 0.31004(12) 0.5959(2) 0.0552(8) Uani d . 1 1
H H6 0.5712 0.2748 0.6071 0.066 Uiso calc R 1 1
C C7 0.84776(17) 0.32118(10) 0.63156(18) 0.0370(6) Uani d . 1 1
C C8 0.90275(19) 0.37183(11) 0.6247(2) 0.0457(7) Uani d . 1 1
H H8 0.8691 0.4068 0.6109 0.055 Uiso calc R 1 1
C C9 1.00523(19) 0.37041(11) 0.6379(2) 0.0491(7) Uani d . 1 1
H H9 1.0406 0.4045 0.6329 0.059 Uiso calc R 1 1
C C10 1.05804(18) 0.31848(10) 0.65898(19) 0.0396(6) Uani d . 1 1
C C11 1.00326(17) 0.26725(10) 0.66530(17) 0.0326(5) Uani d . 1 1
C C12 0.89906(18) 0.26979(10) 0.65085(18) 0.0368(6) Uani d . 1 1
H H12 0.8629 0.2359 0.6543 0.044 Uiso calc R 1 1
C C13 1.05423(19) 0.21225(11) 0.68549(19) 0.0365(6) Uani d . 1 1
H H13 1.0106(17) 0.1798(10) 0.6857(17) 0.037(7) Uiso d . 1 1
C C14 1.20161(17) 0.15317(10) 0.72328(19) 0.0377(6) Uani d . 1 1
H H14 1.2333 0.1528 0.7928 0.045 Uiso calc R 1 1
C C15 1.28355(18) 0.15037(11) 0.6628(2) 0.0457(7) Uani d . 1 1
H H15A 1.3253 0.1846 0.6763 0.055 Uiso calc R 1 1
H H15B 1.2525 0.1514 0.5939 0.055 Uiso calc R 1 1
C C16 1.35082(18) 0.09733(11) 0.6807(2) 0.0444(7) Uani d . 1 1
C C17 1.19288(19) 0.04364(11) 0.7258(2) 0.0475(7) Uani d . 1 1
C C18 1.13575(18) 0.09998(10) 0.7027(2) 0.0416(6) Uani d . 1 1
H H18A 1.1040 0.1000 0.6340 0.050 Uiso calc R 1 1
H H18B 1.0828 0.1020 0.7412 0.050 Uiso calc R 1 1
C C19 1.4049(2) 0.08989(14) 0.5944(3) 0.0702(9) Uani d . 1 1
H H19A 1.3563 0.0836 0.5355 0.105 Uiso calc R 1 1
H H19B 1.4494 0.0572 0.6060 0.105 Uiso calc R 1 1
H H19C 1.4431 0.1241 0.5872 0.105 Uiso calc R 1 1
C C20 1.4281(2) 0.10201(14) 0.7758(2) 0.0651(9) Uani d . 1 1
H H20A 1.4610 0.0654 0.7901 0.098 Uiso calc R 1 1
H H20B 1.3947 0.1126 0.8285 0.098 Uiso calc R 1 1
H H20C 1.4772 0.1309 0.7684 0.098 Uiso calc R 1 1
C C21 1.2180(2) 0.03272(14) 0.8364(3) 0.0711(10) Uani d . 1 1
H H21A 1.2575 0.0643 0.8679 0.107 Uiso calc R 1 1
H H21B 1.2555 -0.0026 0.8489 0.107 Uiso calc R 1 1
H H21C 1.1568 0.0296 0.8618 0.107 Uiso calc R 1 1
C C22 1.1290(2) -0.00633(12) 0.6769(3) 0.0732(10) Uani d . 1 1
H H22A 1.1649 -0.0420 0.6919 0.110 Uiso calc R 1 1
H H22B 1.1151 -0.0006 0.6072 0.110 Uiso calc R 1 1
H H22C 1.0668 -0.0078 0.7009 0.110 Uiso calc R 1 1
C C23 0.91854(18) 0.27444(12) 0.89988(18) 0.0422(6) Uani d . 1 1
C C24 0.9677(2) 0.32733(12) 0.8995(2) 0.0493(7) Uani d . 1 1
H H24 0.9322 0.3620 0.8917 0.059 Uiso calc R 1 1
C C25 1.0708(2) 0.32625(13) 0.9110(2) 0.0552(8) Uani d . 1 1
C C26 1.1267(2) 0.27622(14) 0.9232(2) 0.0548(8) Uani d . 1 1
H H26 1.1966 0.2766 0.9310 0.066 Uiso calc R 1 1
C C27 1.0737(2) 0.22591(13) 0.9234(2) 0.0509(7) Uani d . 1 1
C C28 0.9715(2) 0.22356(12) 0.91185(19) 0.0464(7) Uani d . 1 1
H H28 0.9384 0.1883 0.9121 0.056 Uiso calc R 1 1
C C29 0.65870(18) 0.31143(11) 0.86313(19) 0.0410(6) Uani d . 1 1
C C30 0.60837(18) 0.36318(11) 0.84394(18) 0.0385(6) Uani d . 1 1
H H30 0.6449 0.3962 0.8348 0.046 Uiso calc R 1 1
C C31 0.50519(17) 0.36772(10) 0.83778(18) 0.0364(6) Uani d . 1 1
C C32 0.45009(19) 0.31767(11) 0.8503(2) 0.0479(7) Uani d . 1 1
C C33 0.5006(2) 0.26487(12) 0.8682(2) 0.0594(8) Uani d . 1 1
H H33 0.4645 0.2314 0.8757 0.071 Uiso calc R 1 1
C C34 0.6032(2) 0.26191(12) 0.8748(2) 0.0558(8) Uani d . 1 1
H H34 0.6360 0.2265 0.8871 0.067 Uiso calc R 1 1
C C35 0.45585(19) 0.42366(11) 0.81786(19) 0.0386(6) Uani d . 1 1
H H35 0.4994(18) 0.4552(11) 0.8064(17) 0.042(7) Uiso d . 1 1
C C36 0.32030(18) 0.48883(10) 0.79230(19) 0.0399(6) Uani d . 1 1
H H36 0.3724 0.5145 0.7756 0.048 Uiso calc R 1 1
C C37 0.23279(19) 0.48515(11) 0.7065(2) 0.0446(7) Uani d . 1 1
H H37A 0.1816 0.4599 0.7242 0.054 Uiso calc R 1 1
H H37B 0.2562 0.4679 0.6510 0.054 Uiso calc R 1 1
C C38 0.18551(18) 0.54383(11) 0.67565(19) 0.0403(6) Uani d . 1 1
C C39 0.23265(19) 0.57273(12) 0.8622(2) 0.0453(7) Uani d . 1 1
C C40 0.2808(2) 0.51305(12) 0.8792(2) 0.0498(7) Uani d . 1 1
H H40A 0.3361 0.5152 0.9347 0.060 Uiso calc R 1 1
H H40B 0.2314 0.4863 0.8963 0.060 Uiso calc R 1 1
C C41 0.2535(2) 0.58093(13) 0.6231(2) 0.0565(8) Uani d . 1 1
H H41A 0.2251 0.6189 0.6115 0.085 Uiso calc R 1 1
H H41B 0.2587 0.5633 0.5615 0.085 Uiso calc R 1 1
H H41C 0.3193 0.5838 0.6633 0.085 Uiso calc R 1 1
C C42 0.0843(2) 0.53434(13) 0.6073(2) 0.0603(8) Uani d . 1 1
H H42A 0.0554 0.5711 0.5855 0.090 Uiso calc R 1 1
H H42B 0.0396 0.5141 0.6420 0.090 Uiso calc R 1 1
H H42C 0.0943 0.5119 0.5517 0.090 Uiso calc R 1 1
C C43 0.1667(2) 0.58384(14) 0.9378(2) 0.0681(9) Uani d . 1 1
H H43A 0.1417 0.6228 0.9311 0.102 Uiso calc R 1 1
H H43B 0.2056 0.5785 1.0024 0.102 Uiso calc R 1 1
H H43C 0.1111 0.5573 0.9276 0.102 Uiso calc R 1 1
C C44 0.3117(2) 0.62071(13) 0.8681(2) 0.0645(9) Uani d . 1 1
H H44A 0.2788 0.6570 0.8503 0.097 Uiso calc R 1 1
H H44B 0.3566 0.6121 0.8239 0.097 Uiso calc R 1 1
H H44C 0.3492 0.6231 0.9339 0.097 Uiso calc R 1 1

loop_
_atom_site_aniso_label
_atom_site_aniso_U_11
_atom_site_aniso_U_22
_atom_site_aniso_U_33
_atom_site_aniso_U_12
_atom_site_aniso_U_13
_atom_site_aniso_U_23
O1 0.0320(10) 0.0402(11) 0.0952(17) -0.0017(8) 0.0016(10) 0.0106(11)
O2 0.0688(15) 0.0378(12) 0.210(3) 0.0163(11) 0.0583(18) -0.0083(15)
O3 0.0347(11) 0.0505(14) 0.124(2) 0.0017(10) 0.0142(11) 0.0242(13)
O4 0.0562(12) 0.0607(13) 0.0693(14) 0.0315(10) 0.0110(10) 0.0061(11)
N1 0.0413(12) 0.0410(13) 0.0513(15) 0.0057(10) 0.0071(10) 0.0037(11)
N2 0.0415(12) 0.0403(13) 0.0482(14) 0.0103(10) 0.0064(10) 0.0032(10)
N3 0.0353(12) 0.0284(11) 0.0544(14) 0.0073(9) 0.0070(10) 0.0030(10)
N4 0.0425(13) 0.0309(12) 0.096(2) 0.0084(10) 0.0204(13) -0.0069(12)
N5 0.0479(13) 0.0463(14) 0.0537(15) 0.0086(11) 0.0073(11) 0.0015(11)
N6 0.0426(13) 0.0445(14) 0.0483(14) 0.0113(11) 0.0031(10) -0.0030(11)
N7 0.0337(12) 0.0378(12) 0.0587(15) 0.0054(9) 0.0040(10) 0.0087(10)
N8 0.0340(11) 0.0410(12) 0.0489(14) 0.0107(10) 0.0079(10) 0.0039(10)
F1 0.0722(14) 0.0731(14) 0.202(3) -0.0253(11) 0.0276(15) 0.0178(15)
F2 0.0584(11) 0.0752(13) 0.1328(19) 0.0288(10) 0.0188(11) 0.0253(12)
F3 0.0672(13) 0.0775(14) 0.1341(19) -0.0210(11) 0.0101(12) -0.0166(13)
F4 0.0702(12) 0.0810(13) 0.0842(14) 0.0358(10) 0.0138(10) 0.0009(11)
C1 0.0326(13) 0.0491(16) 0.0398(16) 0.0013(12) 0.0053(11) 0.0009(12)
C2 0.0402(15) 0.0459(16) 0.0566(18) 0.0028(12) 0.0089(13) 0.0054(13)
C3 0.0427(16) 0.060(2) 0.059(2) 0.0133(15) 0.0092(14) 0.0072(15)
C4 0.0343(15) 0.073(2) 0.070(2) 0.0052(15) 0.0078(14) 0.0078(17)
C5 0.0500(18) 0.060(2) 0.081(2) -0.0142(16) 0.0127(16) 0.0053(17)
C6 0.0504(18) 0.0455(17) 0.069(2) 0.0062(14) 0.0094(15) 0.0054(15)
C7 0.0332(13) 0.0385(14) 0.0379(15) 0.0063(11) 0.0034(11) 0.0007(11)
C8 0.0448(15) 0.0291(14) 0.0585(18) 0.0106(12) -0.0026(13) 0.0034(12)
C9 0.0420(16) 0.0272(14) 0.073(2) -0.0025(11) -0.0017(14) 0.0053(13)
C10 0.0340(14) 0.0337(14) 0.0484(17) 0.0014(11) 0.0003(12) 0.0008(12)
C11 0.0343(13) 0.0295(13) 0.0326(14) 0.0047(10) 0.0028(10) 0.0001(10)
C12 0.0357(13) 0.0308(13) 0.0434(15) 0.0011(11) 0.0066(11) 0.0024(11)
C13 0.0361(14) 0.0300(14) 0.0440(16) 0.0027(11) 0.0089(12) 0.0013(11)
C14 0.0343(13) 0.0302(13) 0.0480(16) 0.0084(11) 0.0063(12) 0.0038(11)
C15 0.0398(15) 0.0368(15) 0.0619(19) 0.0014(12) 0.0130(13) 0.0043(13)
C16 0.0345(14) 0.0349(14) 0.0651(19) 0.0039(11) 0.0130(13) -0.0025(13)
C17 0.0381(15) 0.0299(14) 0.076(2) 0.0043(11) 0.0143(14) 0.0031(13)
C18 0.0325(13) 0.0316(13) 0.0618(18) 0.0054(11) 0.0113(12) 0.0047(12)
C19 0.0532(19) 0.073(2) 0.091(3) 0.0033(16) 0.0298(18) -0.0120(19)
C20 0.0453(17) 0.064(2) 0.082(2) 0.0101(15) 0.0013(16) -0.0037(17)
C21 0.068(2) 0.058(2) 0.088(3) 0.0116(16) 0.0157(19) 0.0267(18)
C22 0.061(2) 0.0371(17) 0.125(3) -0.0043(15) 0.025(2) -0.0098(18)
C23 0.0338(14) 0.0590(18) 0.0333(15) 0.0040(13) 0.0044(11) -0.0050(13)
C24 0.0477(17) 0.0505(17) 0.0482(18) 0.0114(13) 0.0053(13) -0.0076(13)
C25 0.0466(17) 0.0594(19) 0.058(2) -0.0081(15) 0.0056(14) -0.0132(15)
C26 0.0318(14) 0.080(2) 0.0496(18) 0.0062(15) 0.0013(13) -0.0148(16)
C27 0.0465(17) 0.068(2) 0.0379(16) 0.0199(15) 0.0064(13) -0.0033(14)
C28 0.0475(16) 0.0498(17) 0.0412(16) 0.0055(13) 0.0067(13) -0.0011(13)
C29 0.0340(14) 0.0429(15) 0.0445(16) 0.0069(12) 0.0028(12) 0.0002(12)
C30 0.0336(13) 0.0372(14) 0.0432(16) -0.0006(11) 0.0031(11) 0.0018(12)
C31 0.0316(13) 0.0345(14) 0.0414(15) 0.0048(11) 0.0026(11) 0.0030(11)
C32 0.0341(15) 0.0428(16) 0.065(2) 0.0024(12) 0.0056(13) 0.0085(14)
C33 0.0492(18) 0.0355(16) 0.093(2) 0.0006(13) 0.0113(16) 0.0163(15)
C34 0.0498(17) 0.0384(16) 0.078(2) 0.0133(13) 0.0080(15) 0.0102(15)
C35 0.0346(14) 0.0349(14) 0.0450(16) 0.0011(12) 0.0036(12) 0.0031(12)
C36 0.0332(13) 0.0321(14) 0.0529(17) 0.0047(11) 0.0040(12) 0.0066(12)
C37 0.0415(15) 0.0403(15) 0.0508(17) 0.0056(12) 0.0055(13) -0.0010(13)
C38 0.0359(14) 0.0439(15) 0.0400(15) 0.0070(11) 0.0039(11) 0.0020(12)
C39 0.0427(15) 0.0477(16) 0.0438(16) 0.0106(12) 0.0037(12) -0.0016(13)
C40 0.0493(16) 0.0521(17) 0.0442(17) 0.0091(13) -0.0009(13) 0.0049(13)
C41 0.0529(17) 0.0591(19) 0.060(2) 0.0108(14) 0.0168(15) 0.0153(15)
C42 0.0532(18) 0.0578(19) 0.062(2) 0.0071(15) -0.0084(15) 0.0037(15)
C43 0.074(2) 0.076(2) 0.057(2) 0.0174(18) 0.0183(17) -0.0042(17)
C44 0.0556(19) 0.0546(19) 0.079(2) 0.0012(15) 0.0027(17) -0.0122(17)

loop_
_atom_type_symbol
_atom_type_description
_atom_type_scat_dispersion_real
_atom_type_scat_dispersion_imag
_atom_type_scat_source
C C 0.0033 0.0016 'International Tables Vol C Tables 4.2.6.8 and 6.1.1.4'
H H 0.0000 0.0000 'International Tables Vol C Tables 4.2.6.8 and 6.1.1.4'
N N 0.0061 0.0033 'International Tables Vol C Tables 4.2.6.8 and 6.1.1.4'
O O 0.0106 0.0060 'International Tables Vol C Tables 4.2.6.8 and 6.1.1.4'
F F 0.0171 0.0103 'International Tables Vol C Tables 4.2.6.8 and 6.1.1.4'

loop_
_geom_angle_atom_site_label_1
_geom_angle_atom_site_label_2
_geom_angle_atom_site_label_3
_geom_angle
_geom_angle_publ_flag
C10 O1 H1 107(2) ?
C32 O3 H3 108(3) ?
N2 N1 C1 113.4(2) ?
N1 N2 C7 114.1(2) ?
C13 N3 C14 121.6(2) yes
O2 N4 C16 115.5(2) ?
O2 N4 C17 116.2(2) ?
C16 N4 C17 124.8(2) ?
N6 N5 C23 112.2(2) ?
N5 N6 C29 114.4(2) ?
C35 N7 C36 117.9(2) yes
O4 N8 C38 116.0(2) ?
O4 N8 C39 115.6(2) ?
C38 N8 C39 124.67(19) ?
C2 C1 N1 115.1(2) ?
C2 C1 C6 120.7(2) ?
C6 C1 N1 124.2(2) ?
C1 C2 H2 120.7 ?
C3 C2 C1 118.6(3) ?
C3 C2 H2 120.7 ?
F2 C3 C2 118.7(3) ?
F2 C3 C4 117.6(3) ?
C2 C3 C4 123.8(3) ?
C3 C4 C5 115.7(3) ?
C3 C4 H4 122.1 ?
C5 C4 H4 122.1 ?
F1 C5 C4 117.8(3) ?
F1 C5 C6 118.0(3) ?
C4 C5 C6 124.2(3) ?
C1 C6 H6 121.5 ?
C5 C6 C1 117.0(3) ?
C5 C6 H6 121.5 ?
C8 C7 N2 125.2(2) ?
C12 C7 N2 116.1(2) ?
C12 C7 C8 118.7(2) ?
C7 C8 H8 119.7 ?
C9 C8 C7 120.6(2) ?
C9 C8 H8 119.7 ?
C8 C9 C10 121.0(2) ?
C8 C9 H9 119.5 ?
C10 C9 H9 119.5 ?
O1 C10 C9 119.2(2) ?
O1 C10 C11 122.0(2) ?
C9 C10 C11 118.7(2) ?
C10 C11 C13 120.9(2) ?
C12 C11 C10 119.1(2) ?
C12 C11 C13 120.0(2) ?
C7 C12 C11 121.8(2) ?
C7 C12 H12 119.1 ?
C11 C12 H12 119.1 ?
N3 C13 C11 121.5(2) ?
N3 C13 H13 123.8(14) ?
C11 C13 H13 114.7(14) ?
N3 C14 C15 107.3(2) ?
N3 C14 C18 115.44(19) ?
N3 C14 H14 108.3 ?
C15 C14 C18 109.0(2) ?
C15 C14 H14 108.3 ?
C18 C14 H14 108.3 ?
C14 C15 C16 115.0(2) ?
C14 C15 H15A 108.5 ?
C14 C15 H15B 108.5 ?
C16 C15 H15A 108.5 ?
C16 C15 H15B 108.5 ?
H15A C15 H15B 107.5 ?
N4 C16 C15 109.5(2) ?
N4 C16 C19 107.7(2) ?
N4 C16 C20 109.0(2) ?
C15 C16 C19 108.8(2) ?
C15 C16 C20 112.1(2) ?
C19 C16 C20 109.6(2) ?
N4 C17 C18 109.9(2) ?
N4 C17 C22 107.7(2) ?
N4 C17 C21 109.5(2) ?
C18 C17 C22 109.4(2) ?
C18 C17 C21 111.4(2) ?
C22 C17 C21 108.9(2) ?
C14 C18 C17 113.5(2) ?
C14 C18 H18A 108.9 ?
C14 C18 H18B 108.9 ?
C17 C18 H18A 108.9 ?
C17 C18 H18B 108.9 ?
H18A C18 H18B 107.7 ?
C16 C19 H19A 109.5 ?
C16 C19 H19B 109.5 ?
C16 C19 H19C 109.5 ?
H19A C19 H19B 109.5 ?
H19A C19 H19C 109.5 ?
H19B C19 H19C 109.5 ?
C16 C20 H20A 109.5 ?
C16 C20 H20B 109.5 ?
C16 C20 H20C 109.5 ?
H20A C20 H20B 109.5 ?
H20A C20 H20C 109.5 ?
H20B C20 H20C 109.5 ?
C17 C21 H21A 109.5 ?
C17 C21 H21B 109.5 ?
C17 C21 H21C 109.5 ?
H21A C21 H21B 109.5 ?
H21A C21 H21C 109.5 ?
H21B C21 H21C 109.5 ?
C17 C22 H22A 109.5 ?
C17 C22 H22B 109.5 ?
C17 C22 H22C 109.5 ?
H22A C22 H22B 109.5 ?
H22A C22 H22C 109.5 ?
H22B C22 H22C 109.5 ?
C24 C23 N5 124.0(2) ?
C28 C23 N5 115.0(2) ?
C28 C23 C24 121.0(2) ?
C23 C24 H24 121.4 ?
C25 C24 C23 117.3(3) ?
C25 C24 H24 121.4 ?
F3 C25 C24 118.8(3) ?
F3 C25 C26 117.6(3) ?
C24 C25 C26 123.5(3) ?
C25 C26 H26 121.9 ?
C27 C26 C25 116.1(3) ?
C27 C26 H26 122.0 ?
F4 C27 C28 118.4(3) ?
F4 C27 C26 117.9(3) ?
C28 C27 C26 123.7(3) ?
C23 C28 H28 120.8 ?
C27 C28 C23 118.4(3) ?
C27 C28 H28 120.8 ?
C30 C29 N6 115.0(2) ?
C30 C29 C34 118.6(2) ?
C34 C29 N6 126.4(2) ?
C29 C30 C31 122.2(2) ?
C29 C30 H30 118.9 ?
C31 C30 H30 118.9 ?
C30 C31 C32 118.7(2) ?
C30 C31 C35 119.9(2) ?
C32 C31 C35 121.3(2) ?
O3 C32 C31 122.3(2) ?
O3 C32 C33 118.5(2) ?
C33 C32 C31 119.2(2) ?
C32 C33 H33 119.7 ?
C34 C33 C32 120.6(3) ?
C34 C33 H33 119.7 ?
C29 C34 H34 119.7 ?
C33 C34 C29 120.6(2) ?
C33 C34 H34 119.7 ?
N7 C35 C31 122.7(2) ?
N7 C35 H35 122.0(14) ?
C31 C35 H35 115.3(14) ?
N7 C36 C40 110.6(2) ?
N7 C36 C37 109.0(2) ?
N7 C36 H36 109.8 ?
C37 C36 H36 109.8 ?
C40 C36 C37 107.9(2) ?
C40 C36 H36 109.8 ?
C36 C37 C38 113.3(2) ?
C36 C37 H37A 108.9 ?
C36 C37 H37B 108.9 ?
C38 C37 H37A 108.9 ?
C38 C37 H37B 108.9 ?
H37A C37 H37B 107.7 ?
N8 C38 C37 109.2(2) ?
N8 C38 C42 107.6(2) ?
N8 C38 C41 109.7(2) ?
C37 C38 C42 109.1(2) ?
C37 C38 C41 111.9(2) ?
C42 C38 C41 109.3(2) ?
N8 C39 C43 107.1(2) ?
N8 C39 C40 109.7(2) ?
N8 C39 C44 108.9(2) ?
C43 C39 C40 109.6(2) ?
C43 C39 C44 109.5(2) ?
C40 C39 C44 111.9(2) ?
C36 C40 C39 114.6(2) ?
C36 C40 H40A 108.6 ?
C36 C40 H40B 108.6 ?
C39 C40 H40A 108.6 ?
C39 C40 H40B 108.6 ?
H40A C40 H40B 107.6 ?
C38 C41 H41A 109.5 ?
C38 C41 H41B 109.5 ?
C38 C41 H41C 109.5 ?
H41A C41 H41B 109.5 ?
H41A C41 H41C 109.5 ?
H41B C41 H41C 109.5 ?
C38 C42 H42A 109.5 ?
C38 C42 H42B 109.5 ?
C38 C42 H42C 109.5 ?
H42A C42 H42B 109.5 ?
H42A C42 H42C 109.5 ?
H42B C42 H42C 109.5 ?
C39 C43 H43A 109.5 ?
C39 C43 H43B 109.5 ?
C39 C43 H43C 109.5 ?
H43A C43 H43B 109.5 ?
H43A C43 H43C 109.5 ?
H43B C43 H43C 109.5 ?
C39 C44 H44A 109.5 ?
C39 C44 H44B 109.5 ?
C39 C44 H44C 109.5 ?
H44A C44 H44B 109.5 ?
H44A C44 H44C 109.5 ?
H44B C44 H44C 109.5 ?

loop_
_geom_bond_atom_site_label_1
_geom_bond_atom_site_label_2
_geom_bond_distance
_geom_bond_publ_flag
O1 C10 1.330(3) ?
O1 H1 1.03(5) ?
O3 C32 1.339(3) ?
O3 H3 0.88(4) ?
O4 N8 1.284(2) ?
N1 C1 1.436(3) ?
N2 N1 1.244(3) ?
N2 C7 1.424(3) ?
N3 C13 1.270(3) yes
N3 C14 1.466(3) ?
N4 O2 1.275(3) ?
N4 C16 1.487(3) ?
N4 C17 1.493(3) ?
N5 C23 1.448(3) ?
N6 N5 1.233(3) ?
N6 C29 1.439(3) ?
N7 C35 1.272(3) yes
N7 C36 1.465(3) ?
N8 C38 1.479(3) ?
N8 C39 1.495(3) ?
F1 C5 1.348(3) ?
F2 C3 1.358(3) ?
F3 C25 1.353(3) ?
F4 C27 1.360(3) ?
C1 C2 1.373(3) ?
C1 C6 1.385(4) ?
C2 C3 1.360(4) ?
C2 H2 0.9300 ?
C3 C4 1.363(4) ?
C4 C5 1.363(4) ?
C4 H4 0.9300 ?
C6 C5 1.377(4) ?
C6 H6 0.9300 ?
C7 C8 1.399(3) ?
C8 C9 1.363(3) ?
C8 H8 0.9300 ?
C9 H9 0.9300 ?
C10 C9 1.399(3) ?
C11 C10 1.408(3) ?
C11 C12 1.386(3) ?
C11 C13 1.448(3) ?
C12 C7 1.376(3) ?
C12 H12 0.9300 ?
C13 H13 0.96(2) ?
C14 C15 1.509(3) ?
C14 C18 1.513(3) ?
C14 H14 0.9800 ?
C15 H15A 0.9700 ?
C15 H15B 0.9700 ?
C16 C15 1.519(3) ?
C16 C19 1.523(4) ?
C16 C20 1.528(4) ?
C17 C21 1.528(4) ?
C17 C22 1.524(4) ?
C18 C17 1.517(3) ?
C18 H18A 0.9700 ?
C18 H18B 0.9700 ?
C19 H19A 0.9600 ?
C19 H19B 0.9600 ?
C19 H19C 0.9600 ?
C20 H20A 0.9600 ?
C20 H20B 0.9600 ?
C20 H20C 0.9600 ?
C21 H21A 0.9600 ?
C21 H21B 0.9600 ?
C21 H21C 0.9600 ?
C22 H22A 0.9600 ?
C22 H22B 0.9600 ?
C22 H22C 0.9600 ?
C23 C24 1.392(4) ?
C23 C28 1.370(4) ?
C24 C25 1.373(4) ?
C24 H24 0.9300 ?
C26 C25 1.374(4) ?
C26 H26 0.9300 ?
C27 C26 1.365(4) ?
C28 C27 1.362(4) ?
C28 H28 0.9300 ?
C29 C34 1.393(4) ?
C30 C29 1.377(3) ?
C30 H30 0.9300 ?
C31 C30 1.385(3) ?
C31 C32 1.403(3) ?
C32 C33 1.398(4) ?
C33 H33 0.9300 ?
C34 C33 1.374(4) ?
C34 H34 0.9300 ?
C35 C31 1.457(3) ?
C35 H35 0.97(2) ?
C36 C37 1.517(3) ?
C36 C40 1.512(4) ?
C36 H36 0.9800 ?
C37 H37A 0.9700 ?
C37 H37B 0.9700 ?
C38 C37 1.526(3) ?
C38 C41 1.536(4) ?
C38 C42 1.529(4) ?
C39 C40 1.525(3) ?
C39 C43 1.517(4) ?
C39 C44 1.531(4) ?
C40 H40A 0.9700 ?
C40 H40B 0.9700 ?
C41 H41A 0.9600 ?
C41 H41B 0.9600 ?
C41 H41C 0.9600 ?
C42 H42A 0.9600 ?
C42 H42B 0.9600 ?
C42 H42C 0.9600 ?
C43 H43A 0.9600 ?
C43 H43B 0.9600 ?
C43 H43C 0.9600 ?
C44 H44A 0.9600 ?
C44 H44B 0.9600 ?
C44 H44C 0.9600 ?

loop_
_geom_hbond_atom_site_label_D
_geom_hbond_atom_site_label_H
_geom_hbond_atom_site_label_A
_geom_hbond_site_symmetry_A
_geom_hbond_distance_DH
_geom_hbond_distance_HA
_geom_hbond_distance_DA
_geom_hbond_angle_DHA
_geom_hbond_publ_flag
O1 H1 N3 . 1.03(5) 1.66(5) 2.585(3) 147(4) yes
O3 H3 N7 . 0.88(4) 1.85(4) 2.639(3) 148(4) yes
C13 H13 O4 2_646 0.96(2) 2.44(2) 3.324(3) 154.5(2) yes
C15 H15A F1 1_655 0.97 2.43 3.218(3) 138 yes
C30 H30 O2 2_756 0.93 2.36 3.222(3) 154 yes
C35 H35 O2 2_756 0.97(2) 2.44(2) 3.318(3) 150.5(2) yes
C37 H37B F2 . 0.9700 2.48 3.346(3) 148 yes

loop_
_geom_torsion_atom_site_label_1
_geom_torsion_atom_site_label_2
_geom_torsion_atom_site_label_3
_geom_torsion_atom_site_label_4
_geom_torsion
_geom_torsion_publ_flag
N2 N1 C1 C2 -179.8(2) ?
N2 N1 C1 C6 0.6(4) ?
C7 N2 N1 C1 -179.9(2) ?
N1 N2 C7 C8 -2.7(4) ?
N1 N2 C7 C12 178.3(2) ?
C14 N3 C13 C11 179.3(2) ?
C13 N3 C14 C15 134.9(3) ?
C13 N3 C14 C18 13.1(4) ?
O2 N4 C16 C15 167.8(3) ?
O2 N4 C16 C19 49.6(3) ?
O2 N4 C16 C20 -69.2(3) ?
C17 N4 C16 C15 -33.9(4) yes
C17 N4 C16 C19 -152.1(3) ?
C17 N4 C16 C20 89.1(3) ?
O2 N4 C17 C18 -166.4(3) ?
O2 N4 C17 C21 70.9(3) ?
O2 N4 C17 C22 -47.4(4) ?
C16 N4 C17 C18 35.4(4) yes
C16 N4 C17 C21 -87.3(3) ?
C16 N4 C17 C22 154.5(3) ?
N6 N5 C23 C24 5.9(4) ?
N6 N5 C23 C28 -174.7(2) ?
C29 N6 N5 C23 -177.7(2) ?
N5 N6 C29 C30 179.3(2) ?
N5 N6 C29 C34 0.5(4) ?
C36 N7 C35 C31 -179.1(2) ?
C35 N7 C36 C37 126.6(3) ?
C35 N7 C36 C40 -115.0(3) ?
O4 N8 C38 C37 -166.1(2) ?
O4 N8 C38 C41 71.0(3) ?
O4 N8 C38 C42 -47.9(3) ?
C39 N8 C38 C37 36.8(3) yes
C39 N8 C38 C41 -86.1(3) ?
C39 N8 C38 C42 155.1(2) ?
O4 N8 C39 C40 168.5(2) ?
O4 N8 C39 C43 49.6(3) ?
O4 N8 C39 C44 -68.6(3) ?
C38 N8 C39 C40 -34.3(3) yes
C38 N8 C39 C43 -153.2(2) ?
C38 N8 C39 C44 88.5(3) ?
N1 C1 C2 C3 -179.6(2) ?
C6 C1 C2 C3 0.1(4) ?
N1 C1 C6 C5 179.4(3) ?
C2 C1 C6 C5 -0.2(4) ?
C1 C2 C3 F2 179.2(3) ?
C1 C2 C3 C4 0.4(5) ?
F2 C3 C4 C5 -179.5(3) ?
C2 C3 C4 C5 -0.7(5) ?
C3 C4 C5 F1 -178.6(3) ?
C3 C4 C5 C6 0.6(5) ?
C1 C6 C5 F1 179.0(3) ?
C1 C6 C5 C4 -0.1(5) ?
N2 C7 C8 C9 -179.8(3) ?
C12 C7 C8 C9 -0.8(4) ?
C7 C8 C9 C10 -0.2(4) ?
O1 C10 C9 C8 -179.2(3) ?
C11 C10 C9 C8 0.7(4) ?
C12 C11 C10 O1 179.7(2) ?
C12 C11 C10 C9 -0.2(4) ?
C13 C11 C10 O1 -1.0(4) ?
C13 C11 C10 C9 179.1(2) ?
C10 C11 C12 C7 -0.7(4) ?
C13 C11 C12 C7 180.0(2) ?
C10 C11 C13 N3 2.7(4) ?
C12 C11 C13 N3 -178.0(2) ?
C11 C12 C7 N2 -179.6(2) ?
C11 C12 C7 C8 1.2(4) ?
N3 C14 C15 C16 175.9(2) ?
C18 C14 C15 C16 -58.4(3) yes
N3 C14 C18 C17 179.9(2) ?
C15 C14 C18 C17 59.1(3) yes
N4 C16 C15 C14 44.0(3) yes
C19 C16 C15 C14 161.5(2) ?
C20 C16 C15 C14 -77.1(3) ?
C14 C18 C17 N4 -46.1(3) yes
C14 C18 C17 C21 75.5(3) ?
C14 C18 C17 C22 -164.1(2) ?
N5 C23 C24 C25 179.7(2) ?
C28 C23 C24 C25 0.3(4) ?
N5 C23 C28 C27 -179.5(2) ?
C24 C23 C28 C27 0.0(4) ?
C23 C24 C25 F3 179.6(3) ?
C23 C24 C25 C26 -0.3(4) ?
C27 C26 C25 F3 -179.9(3) ?
C27 C26 C25 C24 0.1(4) ?
F4 C27 C26 C25 178.9(2) ?
C28 C27 C26 C25 0.3(4) ?
C23 C28 C27 F4 -178.9(2) ?
C23 C28 C27 C26 -0.3(4) ?
N6 C29 C34 C33 178.2(3) ?
C30 C29 C34 C33 -0.6(4) ?
C31 C30 C29 N6 -177.7(2) ?
C31 C30 C29 C34 1.3(4) ?
C32 C31 C30 C29 -0.8(4) ?
C35 C31 C30 C29 179.6(2) ?
C30 C31 C32 O3 -179.6(3) ?
C30 C31 C32 C33 -0.2(4) ?
C35 C31 C32 O3 -0.1(4) ?
C35 C31 C32 C33 179.3(3) ?
O3 C32 C33 C34 -179.7(3) ?
C31 C32 C33 C34 0.9(5) ?
C29 C34 C33 C32 -0.4(5) ?
N7 C35 C31 C30 -177.8(3) ?
N7 C35 C31 C32 2.7(4) ?
N7 C36 C37 C38 -178.5(2) ?
C40 C36 C37 C38 61.4(3) yes
N7 C36 C40 C39 -178.1(2) ?
C37 C36 C40 C39 -59.0(3) yes
N8 C38 C37 C36 -48.9(3) yes
C41 C38 C37 C36 72.6(3) ?
C42 C38 C37 C36 -166.3(2) ?
N8 C39 C40 C36 44.0(3) yes
C43 C39 C40 C36 161.4(2) ?
C44 C39 C40 C36 -77.0(3) ?
